data_7220295
loop_
_publ_author_name
'Yang, Ting-Hai'
'Silva, Ana Rosa'
'Shi, Fa-Nian'

_publ_section_title
;
 Two dimensional porous 3d--4f heterometallic coordination polymers
 constructed by pyridine-2,3-dicarboxylic acid
;
_journal_issue 20
_journal_name_full CrystEngComm
_journal_page_first 3852
_journal_paper_doi 10.1039/C5CE00009B
_journal_volume 17
_journal_year 2015
_chemical_formula_moiety 'C21 H15 Co Er N3 O15'
_chemical_formula_sum 'C21 H15 Co Er N3 O15'
_chemical_formula_weight 775.55
_chemical_name_systematic
; 
 ? 
;
_space_group_IT_number 143
_symmetry_cell_setting trigonal
_symmetry_space_group_name_Hall 'P 3'
_symmetry_space_group_name_H-M 'P 3'
_atom_sites_solution_hydrogens geom
_atom_sites_solution_primary direct
_atom_sites_solution_secondary difmap
_audit_creation_method SHELXL-97
_audit_update_record
;
2014-12-22 deposited with the CCDC.
2015-04-17 downloaded from the CCDC.
;
_cell_angle_alpha 90.00
_cell_angle_beta 90.00
_cell_angle_gamma 120.00
_cell_formula_units_Z 1
_cell_length_a 13.0479(3)
_cell_length_b 13.0479(3)
_cell_length_c 5.8596(2)
_cell_measurement_reflns_used 3173
_cell_measurement_temperature 296(2)
_cell_measurement_theta_max 29.72
_cell_measurement_theta_min 3.12
_cell_volume 863.93(4)
_computing_cell_refinement 'Bruker SMART'
_computing_data_collection 'Bruker SMART'
_computing_data_reduction 'Bruker SAINT'
_computing_molecular_graphics 'Bruker SHELXTL'
_computing_publication_material 'Bruker SHELXTL'
_computing_structure_refinement 'SHELXL-97 (Sheldrick, 1997)'
_computing_structure_solution 'SHELXS-97 (Sheldrick, 1990)'
_diffrn_ambient_temperature 296(2)
_diffrn_measured_fraction_theta_full 0.995
_diffrn_measured_fraction_theta_max 0.995
_diffrn_measurement_device_type 'CCD area detector'
_diffrn_measurement_method 'phi and omega scans'
_diffrn_radiation_monochromator graphite
_diffrn_radiation_source 'fine-focus sealed tube'
_diffrn_radiation_type MoK\a
_diffrn_radiation_wavelength 0.71073
_diffrn_reflns_av_R_equivalents 0.0341
_diffrn_reflns_av_sigmaI/netI 0.0663
_diffrn_reflns_limit_h_max 16
_diffrn_reflns_limit_h_min -18
_diffrn_reflns_limit_k_max 16
_diffrn_reflns_limit_k_min -18
_diffrn_reflns_limit_l_max 8
_diffrn_reflns_limit_l_min -5
_diffrn_reflns_number 6528
_diffrn_reflns_theta_full 30.50
_diffrn_reflns_theta_max 30.50
_diffrn_reflns_theta_min 3.12
_exptl_absorpt_coefficient_mu 2.952
_exptl_absorpt_correction_T_max 0.7183
_exptl_absorpt_correction_T_min 0.3437
_exptl_absorpt_correction_type multi-scan
_exptl_absorpt_process_details 'SADABS(Bruker, 2000)'
_exptl_crystal_colour purple
_exptl_crystal_density_diffrn 1.491
_exptl_crystal_density_method 'not measured'
_exptl_crystal_description stick
_exptl_crystal_F_000 377
_exptl_crystal_size_max 0.46
_exptl_crystal_size_mid 0.14
_exptl_crystal_size_min 0.12
_platon_squeeze_details
;
;
_refine_diff_density_max 1.060
_refine_diff_density_min -0.479
_refine_diff_density_rms 0.103
_refine_ls_abs_structure_details 'Flack H D (1983), Acta Cryst. A39, 876-881'
_refine_ls_abs_structure_Flack -0.007(10)
_refine_ls_extinction_method none
_refine_ls_goodness_of_fit_ref 1.001
_refine_ls_hydrogen_treatment constr
_refine_ls_matrix_type full
_refine_ls_number_parameters 124
_refine_ls_number_reflns 3003
_refine_ls_number_restraints 2
_refine_ls_restrained_S_all 1.001
_refine_ls_R_factor_all 0.0304
_refine_ls_R_factor_gt 0.0299
_refine_ls_shift/su_max 0.000
_refine_ls_shift/su_mean 0.000
_refine_ls_structure_factor_coef Fsqd
_refine_ls_weighting_details 'calc w=1/[\s^2^(Fo^2^)+(0.0140P)^2^+0.0000P] where P=(Fo^2^+2Fc^2^)/3'
_refine_ls_weighting_scheme calc
_refine_ls_wR_factor_gt 0.0606
_refine_ls_wR_factor_ref 0.0609
_reflns_number_gt 2970
_reflns_number_total 3003
_reflns_threshold_expression >2sigma(I)
_cod_data_source_file c5ce00009b2.cif
_cod_data_source_block 3
_cod_depositor_comments
;
The following automatic conversions were performed:

'_symmetry_cell_setting' value 'Trigonal' changed to 'trigonal'
according to
/usr/data/users/saulius/crontab/automatic-downloads/rss-feeds/RSC/lib/dictionaries/cif_core.dic
dictionary named 'cif_core.dic' version 2.4.2 from 2011-04-26.

Automatic conversion script
Id: cif_fix_values 3271 2015-04-21 07:52:19Z andrius 

 Adding full bibliography for 7220293--7220296.cif.
;
_cod_original_sg_symbol_Hall P3
_cod_original_sg_symbol_H-M P3
_cod_database_code 7220295

loop_
_symmetry_equiv_pos_as_xyz
'x, y, z'
'-y, x-y, z'
'-x+y, -x, z'

loop_
_atom_site_label
_atom_site_type_symbol
_atom_site_fract_x
_atom_site_fract_y
_atom_site_fract_z
_atom_site_U_iso_or_equiv
_atom_site_adp_type
_atom_site_occupancy
_atom_site_symmetry_multiplicity
_atom_site_calc_flag
_atom_site_refinement_flags
Er1 Er 0.0000 0.0000 1.109370(11) 0.01852(8) Uani 1 3 d S
Co1 Co 0.3333 0.6667 0.90212(15) 0.0182(2) Uani 1 3 d S
C1 C 0.1828(3) 0.4318(3) 0.8404(6) 0.0180(8) Uani 1 1 d .
C2 C 0.0915(4) 0.3272(4) 0.7644(7) 0.0210(9) Uani 1 1 d .
C3 C 0.0305(4) 0.3266(4) 0.5676(7) 0.0291(10) Uani 1 1 d U
H3 H -0.0305 0.2559 0.5098 0.035 Uiso 1 1 calc R
C4 C 0.0617(4) 0.4315(4) 0.4617(7) 0.0289(10) Uani 1 1 d U
H4 H 0.0218 0.4335 0.3319 0.035 Uiso 1 1 calc R
C5 C 0.1537(4) 0.5342(4) 0.5508(7) 0.0221(8) Uani 1 1 d .
H5 H 0.1752 0.6059 0.4799 0.027 Uiso 1 1 calc R
C6 C 0.2569(4) 0.4433(4) 1.0498(7) 0.0249(9) Uani 1 1 d .
C7 C 0.0567(4) 0.2104(4) 0.8870(7) 0.0243(9) Uani 1 1 d .
N1 N 0.2128(3) 0.5334(3) 0.7371(5) 0.0176(7) Uani 1 1 d .
O1 O 0.3378(2) 0.5509(2) 1.0899(5) 0.0228(6) Uani 1 1 d .
O2 O 0.2425(3) 0.3574(3) 1.1588(5) 0.0320(7) Uani 1 1 d .
O3 O 0.1003(3) 0.1473(3) 0.8196(5) 0.0272(7) Uani 1 1 d .
O4 O -0.0160(3) 0.1774(3) 1.0495(5) 0.0286(7) Uani 1 1 d .
O5 O -0.1368(3) -0.0034(3) 1.3682(5) 0.0327(8) Uani 1 1 d .
H5A H -0.1640 -0.0640 1.4510 0.049 Uiso 1 1 d R
H5B H -0.1925 -0.0035 1.2956 0.049 Uiso 1 1 d R

loop_
_atom_site_aniso_label
_atom_site_aniso_U_11
_atom_site_aniso_U_22
_atom_site_aniso_U_33
_atom_site_aniso_U_23
_atom_site_aniso_U_13
_atom_site_aniso_U_12
Er1 0.02144(9) 0.02144(9) 0.01269(12) 0.000 0.000 0.01072(5)
Co1 0.0209(3) 0.0209(3) 0.0128(4) 0.000 0.000 0.01044(14)
C1 0.0188(18) 0.0209(19) 0.0148(18) 0.0022(16) -0.0017(16) 0.0104(16)
C2 0.0210(19) 0.023(2) 0.018(2) 0.0036(17) 0.0006(16) 0.0103(17)
C3 0.029(2) 0.028(2) 0.022(2) 0.0008(18) -0.0070(18) 0.0070(19)
C4 0.027(2) 0.040(3) 0.019(2) -0.0083(19) -0.0085(19) 0.017(2)
C5 0.025(2) 0.023(2) 0.018(2) 0.0051(17) 0.0033(17) 0.0119(17)
C6 0.032(2) 0.025(2) 0.027(2) -0.0010(19) 0.000(2) 0.021(2)
C7 0.024(2) 0.022(2) 0.023(2) 0.0017(19) -0.0027(19) 0.0090(18)
N1 0.0158(15) 0.0203(16) 0.0157(16) 0.0001(14) -0.0023(14) 0.0084(13)
O1 0.0268(15) 0.0231(15) 0.0172(14) -0.0009(12) -0.0028(12) 0.0115(13)
O2 0.0382(18) 0.0279(17) 0.0292(17) 0.0114(14) -0.0056(15) 0.0160(15)
O3 0.0352(17) 0.0266(16) 0.0220(15) 0.0056(13) 0.0059(13) 0.0172(14)
O4 0.0385(18) 0.0259(15) 0.0225(15) 0.0040(13) 0.0091(14) 0.0169(14)
O5 0.0342(18) 0.041(2) 0.0252(18) 0.0081(16) 0.0111(15) 0.0208(17)

loop_
_atom_type_symbol
_atom_type_description
_atom_type_scat_dispersion_real
_atom_type_scat_dispersion_imag
_atom_type_scat_source
C C 0.0033 0.0016 'International Tables Vol C Tables 4.2.6.8 and 6.1.1.4'
H H 0.0000 0.0000 'International Tables Vol C Tables 4.2.6.8 and 6.1.1.4'
N N 0.0061 0.0033 'International Tables Vol C Tables 4.2.6.8 and 6.1.1.4'
O O 0.0106 0.0060 'International Tables Vol C Tables 4.2.6.8 and 6.1.1.4'
Co Co 0.3494 0.9721 'International Tables Vol C Tables 4.2.6.8 and 6.1.1.4'
Er Er -0.2586 4.9576 'International Tables Vol C Tables 4.2.6.8 and 6.1.1.4'

loop_
_geom_angle_atom_site_label_1
_geom_angle_atom_site_label_2
_geom_angle_atom_site_label_3
_geom_angle
_geom_angle_site_symmetry_1
_geom_angle_site_symmetry_3
O5 Er1 O5 82.09(13) 3 2
O5 Er1 O5 82.09(13) 3 .
O5 Er1 O5 82.09(13) 2 .
O5 Er1 O3 125.58(11) 3 3
O5 Er1 O3 87.00(10) 2 3
O5 Er1 O3 148.52(11) . 3
O5 Er1 O3 148.52(11) 3 2
O5 Er1 O3 125.58(11) 2 2
O5 Er1 O3 87.00(10) . 2
O3 Er1 O3 75.57(11) 3 2
O5 Er1 O3 87.00(10) 3 .
O5 Er1 O3 148.52(11) 2 .
O5 Er1 O3 125.58(11) . .
O3 Er1 O3 75.57(11) 3 .
O3 Er1 O3 75.57(11) 2 .
O5 Er1 O4 147.42(11) 3 2
O5 Er1 O4 71.59(11) 2 2
O5 Er1 O4 75.70(11) . 2
O3 Er1 O4 72.84(10) 3 2
O3 Er1 O4 54.07(9) 2 2
O3 Er1 O4 125.35(10) . 2
O5 Er1 O4 71.59(11) 3 3
O5 Er1 O4 75.70(11) 2 3
O5 Er1 O4 147.42(11) . 3
O3 Er1 O4 54.07(9) 3 3
O3 Er1 O4 125.35(10) 2 3
O3 Er1 O4 72.84(10) . 3
O4 Er1 O4 117.99(3) 2 3
O5 Er1 O4 75.70(11) 3 .
O5 Er1 O4 147.42(10) 2 .
O5 Er1 O4 71.59(11) . .
O3 Er1 O4 125.35(10) 3 .
O3 Er1 O4 72.84(10) 2 .
O3 Er1 O4 54.07(9) . .
O4 Er1 O4 117.99(3) 2 .
O4 Er1 O4 117.99(3) 3 .
O5 Er1 C7 161.48(11) 3 2
O5 Er1 C7 98.44(13) 2 2
O5 Er1 C7 79.66(12) . 2
O3 Er1 C7 72.84(12) 3 2
O3 Er1 C7 27.22(11) 2 2
O3 Er1 C7 101.06(12) . 2
O4 Er1 C7 26.86(11) 2 2
O4 Er1 C7 126.63(11) 3 2
O4 Er1 C7 95.43(12) . 2
O5 Er1 C7 98.44(13) 3 3
O5 Er1 C7 79.66(12) 2 3
O5 Er1 C7 161.48(11) . 3
O3 Er1 C7 27.22(11) 3 3
O3 Er1 C7 101.06(12) 2 3
O3 Er1 C7 72.84(12) . 3
O4 Er1 C7 95.43(12) 2 3
O4 Er1 C7 26.86(11) 3 3
O4 Er1 C7 126.63(11) . 3
C7 Er1 C7 99.87(12) 2 3
O1 Co1 O1 89.61(12) 3_565 2_665
O1 Co1 O1 89.61(12) 3_565 .
O1 Co1 O1 89.61(12) 2_665 .
O1 Co1 N1 84.73(13) 3_565 3_565
O1 Co1 N1 88.52(13) 2_665 3_565
O1 Co1 N1 174.05(13) . 3_565
O1 Co1 N1 88.52(13) 3_565 .
O1 Co1 N1 174.05(13) 2_665 .
O1 Co1 N1 84.73(13) . .
N1 Co1 N1 96.93(13) 3_565 .
O1 Co1 N1 174.05(14) 3_565 2_665
O1 Co1 N1 84.73(13) 2_665 2_665
O1 Co1 N1 88.52(13) . 2_665
N1 Co1 N1 96.93(13) 3_565 2_665
N1 Co1 N1 96.93(13) . 2_665
N1 C1 C2 121.8(3) . .
N1 C1 C6 114.4(3) . .
C2 C1 C6 123.8(4) . .
C1 C2 C3 119.0(4) . .
C1 C2 C7 121.3(4) . .
C3 C2 C7 119.7(4) . .
C4 C3 C2 119.0(4) . .
C4 C3 H3 120.5 . .
C2 C3 H3 120.5 . .
C3 C4 C5 118.7(4) . .
C3 C4 H4 120.6 . .
C5 C4 H4 120.6 . .
N1 C5 C4 121.7(4) . .
N1 C5 H5 119.1 . .
C4 C5 H5 119.1 . .
O2 C6 O1 124.9(4) . .
O2 C6 C1 122.2(4) . .
O1 C6 C1 112.9(3) . .
O4 C7 O3 121.1(4) . .
O4 C7 C2 119.5(4) . .
O3 C7 C2 119.4(4) . .
C1 N1 C5 119.7(3) . .
C1 N1 Co1 112.0(3) . .
C5 N1 Co1 128.1(3) . .
C6 O1 Co1 115.3(3) . .
C7 O3 Er1 93.3(2) . .
C7 O4 Er1 91.5(2) . .
Er1 O5 H5A 110.6 . .
Er1 O5 H5B 108.9 . .
H5A O5 H5B 109.5 . .

loop_
_geom_bond_atom_site_label_1
_geom_bond_atom_site_label_2
_geom_bond_distance
_geom_bond_site_symmetry_2
Er1 O5 2.327(3) 3
Er1 O5 2.327(3) 2
Er1 O5 2.327(3) .
Er1 O3 2.403(3) 3
Er1 O3 2.403(3) 2
Er1 O3 2.403(3) .
Er1 O4 2.451(3) 2
Er1 O4 2.451(3) 3
Er1 O4 2.451(3) .
Er1 C7 2.784(4) 2
Er1 C7 2.784(4) 3
Co1 O1 1.893(3) 3_565
Co1 O1 1.893(3) 2_665
Co1 O1 1.893(3) .
Co1 N1 1.923(3) 3_565
Co1 N1 1.923(3) .
Co1 N1 1.923(3) 2_665
C1 N1 1.325(5) .
C1 C2 1.362(6) .
C1 C6 1.523(5) .
C2 C3 1.399(6) .
C2 C7 1.534(6) .
C3 C4 1.366(6) .
C3 H3 0.9300 .
C4 C5 1.379(6) .
C4 H4 0.9300 .
C5 N1 1.340(5) .
C5 H5 0.9300 .
C6 O2 1.221(5) .
C6 O1 1.288(5) .
C7 O4 1.258(5) .
C7 O3 1.276(5) .
O5 H5A 0.8408 .
O5 H5B 0.8408 .

loop_
_geom_hbond_atom_site_label_D
_geom_hbond_atom_site_label_H
_geom_hbond_atom_site_label_A
_geom_hbond_distance_DH
_geom_hbond_distance_HA
_geom_hbond_distance_DA
_geom_hbond_angle_DHA
_geom_hbond_site_symmetry_A
O5 H5B O2 0.84 2.06 2.778(4) 142.5 2
O5 H5A O3 0.84 2.17 2.694(4) 120.3 2_556

loop_
_geom_torsion_atom_site_label_1
_geom_torsion_atom_site_label_2
_geom_torsion_atom_site_label_3
_geom_torsion_atom_site_label_4
_geom_torsion
_geom_torsion_site_symmetry_1
N1 C1 C2 C3 2.1(6) .
C6 C1 C2 C3 -179.0(4) .
N1 C1 C2 C7 -179.3(4) .
C6 C1 C2 C7 -0.4(6) .
C1 C2 C3 C4 -2.1(6) .
C7 C2 C3 C4 179.3(4) .
C2 C3 C4 C5 0.9(6) .
C3 C4 C5 N1 0.3(6) .
N1 C1 C6 O2 -177.6(4) .
C2 C1 C6 O2 3.5(6) .
N1 C1 C6 O1 -0.7(5) .
C2 C1 C6 O1 -179.6(4) .
C1 C2 C7 O4 87.8(5) .
C3 C2 C7 O4 -93.7(5) .
C1 C2 C7 O3 -93.5(5) .
C3 C2 C7 O3 85.1(5) .
C2 C1 N1 C5 -1.0(6) .
C6 C1 N1 C5 -179.9(4) .
C2 C1 N1 Co1 173.9(3) .
C6 C1 N1 Co1 -5.1(4) .
C4 C5 N1 C1 -0.3(6) .
C4 C5 N1 Co1 -174.2(3) .
O1 Co1 N1 C1 -83.0(3) 3_565
O1 Co1 N1 C1 -11.3(14) 2_665
O1 Co1 N1 C1 6.7(3) .
N1 Co1 N1 C1 -167.5(3) 3_565
N1 Co1 N1 C1 94.6(3) 2_665
O1 Co1 N1 C5 91.3(3) 3_565
O1 Co1 N1 C5 163.0(11) 2_665
O1 Co1 N1 C5 -179.0(4) .
N1 Co1 N1 C5 6.8(4) 3_565
N1 Co1 N1 C5 -91.1(3) 2_665
O2 C6 O1 Co1 -176.9(3) .
C1 C6 O1 Co1 6.3(4) .
O1 Co1 O1 C6 81.1(3) 3_565
O1 Co1 O1 C6 170.7(3) 2_665
N1 Co1 O1 C6 99.1(13) 3_565
N1 Co1 O1 C6 -7.4(3) .
N1 Co1 O1 C6 -104.5(3) 2_665
O4 C7 O3 Er1 -2.6(4) .
C2 C7 O3 Er1 178.7(3) .
O5 Er1 O3 C7 -73.1(3) 3
O5 Er1 O3 C7 -142.6(3) 2
O5 Er1 O3 C7 5.0(3) .
O3 Er1 O3 C7 159.0(3) 3
O3 Er1 O3 C7 80.5(3) 2
O4 Er1 O3 C7 102.7(3) 2
O4 Er1 O3 C7 -144.7(3) 3
O4 Er1 O3 C7 1.4(2) .
C7 Er1 O3 C7 90.09(19) 2
C7 Er1 O3 C7 -172.9(3) 3
O3 C7 O4 Er1 2.5(4) .
C2 C7 O4 Er1 -178.8(3) .
O5 Er1 O4 C7 95.4(3) 3
O5 Er1 O4 C7 143.9(3) 2
O5 Er1 O4 C7 -178.3(3) .
O3 Er1 O4 C7 -28.4(3) 3
O3 Er1 O4 C7 -85.8(3) 2
O3 Er1 O4 C7 -1.4(2) .
O4 Er1 O4 C7 -116.5(2) 2
O4 Er1 O4 C7 35.7(3) 3
C7 Er1 O4 C7 -101.1(3) 2
C7 Er1 O4 C7 5.4(3) 3

loop_
_platon_squeeze_void_nr
_platon_squeeze_void_average_x
_platon_squeeze_void_average_y
_platon_squeeze_void_average_z
_platon_squeeze_void_volume
_platon_squeeze_void_count_electrons
_platon_squeeze_void_content
1 0.667 0.333 -0.081 337 56 ' '
